data_1555671
loop_
_publ_author_name
'Rivera-Hern\'andez, Alejandro'
'Fallon, Brendan J.'
'Ventre, Sandrine'
'Simon, C\'edric'
'Tremblay, Marie-H\'el\`ene'
'Gontard, Geoffrey'
'Derat, Etienne'
'Amatore, Muriel'
'Aubert, Corinne'
'Petit, Marc'

_publ_section_title
;
 Regio- and Stereoselective Hydrosilylation of Unsymmetrical Alkynes
 Catalyzed by a Well-Defined, Low-Valent Cobalt Catalyst.
;
_journal_issue 17
_journal_name_full 'Organic letters'
_journal_page_first 4242
_journal_page_last 4245
_journal_paper_doi 10.1021/acs.orglett.6b01987
_journal_volume 18
_journal_year 2016
_chemical_formula_moiety 'C31 H34 O2 Si2'
_chemical_formula_sum 'C31 H34 O2 Si2'
_chemical_formula_weight 494.76
_space_group_crystal_system monoclinic
_space_group_IT_number 14
_space_group_name_Hall '-P 2ybc'
_space_group_name_H-M_alt 'P 1 21/c 1'
_atom_sites_solution_hydrogens geom
_atom_sites_solution_primary dual
_atom_sites_solution_secondary difmap
_cell_angle_alpha 90
_cell_angle_beta 111.3710(10)
_cell_angle_gamma 90
_cell_formula_units_Z 4
_cell_length_a 16.1117(2)
_cell_length_b 9.54400(10)
_cell_length_c 19.5581(3)
_cell_measurement_reflns_used 9918
_cell_measurement_temperature 200(1)
_cell_measurement_theta_max 30.49
_cell_measurement_theta_min 2.24
_cell_volume 2800.66(7)
_computing_cell_refinement 'Bruker SAINT'
_computing_data_collection 'Bruker APEX2'
_computing_data_reduction 'Bruker SAINT'
_computing_molecular_graphics 'SXGRAPH (Farrugia, 2012)'
_computing_publication_material 'WinGX publication routines (Farrugia, 2012)'
_computing_structure_refinement 'SHELXL-2014/7 (Sheldrick, 2014)'
_computing_structure_solution 'SHELXT-2014/5 (Sheldrick, 2014)'
_diffrn_ambient_temperature 200(1)
_diffrn_detector_area_resol_mean 8.3333
_diffrn_measured_fraction_theta_full 1.000
_diffrn_measured_fraction_theta_max 0.997
_diffrn_measurement_device_type 'Bruker APEX-II CCD'
_diffrn_measurement_method '\f and \w scans'
_diffrn_radiation_monochromator 'curved graphite'
_diffrn_radiation_source 'fine-focus sealed tube'
_diffrn_radiation_type MoK\a
_diffrn_radiation_wavelength 0.71073
_diffrn_reflns_av_R_equivalents 0.0213
_diffrn_reflns_av_unetI/netI 0.0201
_diffrn_reflns_Laue_measured_fraction_full 1.000
_diffrn_reflns_Laue_measured_fraction_max 0.997
_diffrn_reflns_limit_h_max 22
_diffrn_reflns_limit_h_min -23
_diffrn_reflns_limit_k_max 13
_diffrn_reflns_limit_k_min -13
_diffrn_reflns_limit_l_max 27
_diffrn_reflns_limit_l_min -27
_diffrn_reflns_number 34571
_diffrn_reflns_point_group_measured_fraction_full 1.000
_diffrn_reflns_point_group_measured_fraction_max 0.997
_diffrn_reflns_theta_full 25.242
_diffrn_reflns_theta_max 30.541
_diffrn_reflns_theta_min 1.357
_exptl_absorpt_coefficient_mu 0.152
_exptl_absorpt_correction_T_max 0.746
_exptl_absorpt_correction_T_min 0.720
_exptl_absorpt_correction_type multi-scan
_exptl_absorpt_process_details
; 
R.H. Blessing, Acta Cryst. (1995), A51, 33-38
;
_exptl_crystal_colour colourless
_exptl_crystal_density_diffrn 1.173
_exptl_crystal_density_method 'not measured'
_exptl_crystal_description prism
_exptl_crystal_F_000 1056
_exptl_crystal_size_max 0.2
_exptl_crystal_size_mid 0.15
_exptl_crystal_size_min 0.1
_refine_diff_density_max 0.356
_refine_diff_density_min -0.214
_refine_diff_density_rms 0.063
_refine_ls_extinction_method none
_refine_ls_goodness_of_fit_ref 1.032
_refine_ls_hydrogen_treatment constr
_refine_ls_matrix_type full
_refine_ls_number_parameters 316
_refine_ls_number_reflns 8533
_refine_ls_number_restraints 0
_refine_ls_restrained_S_all 1.032
_refine_ls_R_factor_all 0.0539
_refine_ls_R_factor_gt 0.0389
_refine_ls_shift/su_max 0.001
_refine_ls_shift/su_mean 0.000
_refine_ls_structure_factor_coef Fsqd
_refine_ls_weighting_details 'w=1/[\s^2^(Fo^2^)+(0.0700P)^2^+0.5406P] where P=(Fo^2^+2Fc^2^)/3'
_refine_ls_weighting_scheme calc
_refine_ls_wR_factor_gt 0.1088
_refine_ls_wR_factor_ref 0.1248
_reflns_number_gt 6702
_reflns_number_total 8533
_reflns_threshold_expression 'I > 2\s(I)'
_cod_data_source_file ol6b01987_si_002.cif
_cod_data_source_block Compound_3ha
_cod_original_sg_symbol_H-M 'P 21/c'
_cod_database_code 1555671
_shelx_space_group_comment
;
The symmetry employed for this shelxl refinement is uniquely defined
by the following loop, which should always be used as a source of
symmetry information in preference to the above space-group names.
They are only intended as comments.
;

loop_
_space_group_symop_operation_xyz
'x, y, z'
'-x, y+1/2, -z+1/2'
'-x, -y, -z'
'x, -y-1/2, z-1/2'

loop_
_atom_site_label
_atom_site_type_symbol
_atom_site_fract_x
_atom_site_fract_y
_atom_site_fract_z
_atom_site_U_iso_or_equiv
_atom_site_adp_type
_atom_site_occupancy
_atom_site_site_symmetry_order
_atom_site_calc_flag
_atom_site_refinement_flags_posn
_atom_site_refinement_flags_adp
Si1 Si 0.76908(2) 0.22824(3) 0.71120(2) 0.02588(8) Uani 1 1 d . .
Si2 Si 0.82474(2) 0.02806(4) 0.51365(2) 0.03248(9) Uani 1 1 d . .
O1 O 0.72254(7) 0.55945(10) 0.43613(6) 0.0419(2) Uani 1 1 d . .
O2 O 0.46775(6) 0.31714(11) 0.44336(5) 0.0416(2) Uani 1 1 d . .
C1 C 0.76806(7) 0.19216(12) 0.61614(6) 0.0269(2) Uani 1 1 d . .
C2 C 0.81720(8) 0.08943(13) 0.60263(6) 0.0321(2) Uani 1 1 d . .
H2 H 0.8541 0.0398 0.6449 0.039 Uiso 1 1 calc R U
C3 C 0.70664(7) 0.27914(12) 0.55489(6) 0.0258(2) Uani 1 1 d . .
C4 C 0.74005(8) 0.38301(13) 0.52259(6) 0.0296(2) Uani 1 1 d . .
H4 H 0.8023 0.4014 0.5402 0.036 Uiso 1 1 calc R U
C5 C 0.68214(8) 0.46083(12) 0.46398(6) 0.0300(2) Uani 1 1 d . .
C6 C 0.59150(8) 0.43637(13) 0.43801(6) 0.0311(2) Uani 1 1 d . .
H6 H 0.5524 0.4882 0.3976 0.037 Uiso 1 1 calc R U
C7 C 0.55836(8) 0.33396(13) 0.47223(6) 0.0295(2) Uani 1 1 d . .
C8 C 0.61462(8) 0.25572(13) 0.53018(6) 0.0289(2) Uani 1 1 d . .
H8 H 0.5910 0.1867 0.5530 0.035 Uiso 1 1 calc R U
C9 C 0.66854(11) 0.63478(15) 0.37275(8) 0.0437(3) Uani 1 1 d . .
H9A H 0.7056 0.7017 0.3586 0.066 Uiso 1 1 calc R U
H9B H 0.6409 0.5691 0.3323 0.066 Uiso 1 1 calc R U
H9C H 0.6219 0.6854 0.3837 0.066 Uiso 1 1 calc R U
C10 C 0.42946(10) 0.22751(18) 0.48193(9) 0.0453(3) Uani 1 1 d . .
H10A H 0.3647 0.2240 0.4561 0.068 Uiso 1 1 calc R U
H10B H 0.4543 0.1331 0.4846 0.068 Uiso 1 1 calc R U
H10C H 0.4429 0.2637 0.5317 0.068 Uiso 1 1 calc R U
C11 C 0.71666(10) 0.03593(18) 0.43462(8) 0.0475(4) Uani 1 1 d . .
H11A H 0.6964 0.1334 0.4260 0.071 Uiso 1 1 calc R U
H11B H 0.7245 -0.0010 0.3906 0.071 Uiso 1 1 calc R U
H11C H 0.6722 -0.0204 0.4456 0.071 Uiso 1 1 calc R U
C12 C 0.90839(11) 0.13552(18) 0.49196(9) 0.0481(3) Uani 1 1 d . .
H12A H 0.8881 0.2331 0.4839 0.072 Uiso 1 1 calc R U
H12B H 0.9657 0.1310 0.5330 0.072 Uiso 1 1 calc R U
H12C H 0.9153 0.0991 0.4475 0.072 Uiso 1 1 calc R U
C13 C 0.86219(12) -0.15745(16) 0.52909(10) 0.0525(4) Uani 1 1 d . .
H13A H 0.8178 -0.2132 0.5405 0.079 Uiso 1 1 calc R U
H13B H 0.8691 -0.1944 0.4847 0.079 Uiso 1 1 calc R U
H13C H 0.9195 -0.1625 0.5702 0.079 Uiso 1 1 calc R U
C14 C 0.77922(8) 0.42106(12) 0.73077(6) 0.0300(2) Uani 1 1 d . .
C15 C 0.71086(10) 0.51395(14) 0.69268(8) 0.0415(3) Uani 1 1 d . .
H15 H 0.6577 0.4784 0.6568 0.050 Uiso 1 1 calc R U
C16 C 0.71902(12) 0.65684(15) 0.70612(9) 0.0519(4) Uani 1 1 d . .
H16 H 0.6714 0.7179 0.6801 0.062 Uiso 1 1 calc R U
C17 C 0.79637(13) 0.71046(16) 0.75727(9) 0.0522(4) Uani 1 1 d . .
H17 H 0.8025 0.8086 0.7658 0.063 Uiso 1 1 calc R U
C18 C 0.86475(11) 0.62140(16) 0.79598(9) 0.0491(4) Uani 1 1 d . .
H18 H 0.9178 0.6581 0.8315 0.059 Uiso 1 1 calc R U
C19 C 0.85601(9) 0.47751(15) 0.78305(7) 0.0383(3) Uani 1 1 d . .
H19 H 0.9032 0.4169 0.8103 0.046 Uiso 1 1 calc R U
C20 C 0.86186(8) 0.13311(12) 0.78303(6) 0.0293(2) Uani 1 1 d . .
C21 C 0.84533(9) 0.06608(13) 0.84025(7) 0.0331(2) Uani 1 1 d . .
H21 H 0.7871 0.0696 0.8417 0.040 Uiso 1 1 calc R U
C22 C 0.91194(10) -0.00571(15) 0.89509(8) 0.0428(3) Uani 1 1 d . .
H22 H 0.8991 -0.0508 0.9334 0.051 Uiso 1 1 calc R U
C23 C 0.99636(11) -0.01100(18) 0.89354(8) 0.0497(4) Uani 1 1 d . .
H23 H 1.0419 -0.0608 0.9306 0.060 Uiso 1 1 calc R U
C24 C 1.01542(10) 0.0558(2) 0.83835(8) 0.0513(4) Uani 1 1 d . .
H24 H 1.0741 0.0526 0.8379 0.062 Uiso 1 1 calc R U
C25 C 0.94900(9) 0.12757(17) 0.78363(7) 0.0406(3) Uani 1 1 d . .
H25 H 0.9628 0.1736 0.7460 0.049 Uiso 1 1 calc R U
C26 C 0.65972(8) 0.16299(12) 0.71255(6) 0.0273(2) Uani 1 1 d . .
C27 C 0.61297(9) 0.23173(14) 0.75014(7) 0.0348(3) Uani 1 1 d . .
H27 H 0.6376 0.3137 0.7776 0.042 Uiso 1 1 calc R U
C28 C 0.53090(9) 0.18263(15) 0.74829(8) 0.0407(3) Uani 1 1 d . .
H28 H 0.5004 0.2305 0.7747 0.049 Uiso 1 1 calc R U
C29 C 0.49366(9) 0.06477(15) 0.70824(8) 0.0403(3) Uani 1 1 d . .
H29 H 0.4370 0.0326 0.7062 0.048 Uiso 1 1 calc R U
C30 C 0.53877(10) -0.00647(14) 0.67110(7) 0.0387(3) Uani 1 1 d . .
H30 H 0.5134 -0.0879 0.6435 0.046 Uiso 1 1 calc R U
C31 C 0.62121(9) 0.04119(12) 0.67416(7) 0.0326(2) Uani 1 1 d . .
H31 H 0.6525 -0.0101 0.6496 0.039 Uiso 1 1 calc R U

loop_
_atom_site_aniso_label
_atom_site_aniso_U_11
_atom_site_aniso_U_22
_atom_site_aniso_U_33
_atom_site_aniso_U_23
_atom_site_aniso_U_13
_atom_site_aniso_U_12
Si1 0.02716(16) 0.02587(15) 0.02155(15) 0.00039(11) 0.00524(11) 0.00212(11)
Si2 0.03157(17) 0.03490(18) 0.02854(17) -0.00456(13) 0.00807(13) 0.00413(13)
O1 0.0446(5) 0.0400(5) 0.0392(5) 0.0118(4) 0.0130(4) -0.0053(4)
O2 0.0250(4) 0.0547(6) 0.0395(5) 0.0078(4) 0.0051(4) 0.0021(4)
C1 0.0253(5) 0.0301(5) 0.0221(5) 0.0016(4) 0.0049(4) 0.0007(4)
C2 0.0321(6) 0.0360(6) 0.0243(5) 0.0027(4) 0.0056(4) 0.0066(5)
C3 0.0269(5) 0.0272(5) 0.0212(5) -0.0006(4) 0.0062(4) 0.0028(4)
C4 0.0282(5) 0.0308(5) 0.0274(5) -0.0005(4) 0.0071(4) -0.0009(4)
C5 0.0365(6) 0.0277(5) 0.0254(5) 0.0004(4) 0.0109(4) -0.0003(4)
C6 0.0333(6) 0.0317(5) 0.0250(5) 0.0028(4) 0.0068(4) 0.0064(5)
C7 0.0253(5) 0.0339(6) 0.0265(5) -0.0023(4) 0.0061(4) 0.0021(4)
C8 0.0290(5) 0.0316(5) 0.0249(5) 0.0013(4) 0.0085(4) -0.0004(4)
C9 0.0589(9) 0.0380(7) 0.0377(7) 0.0115(6) 0.0218(6) 0.0059(6)
C10 0.0318(7) 0.0598(9) 0.0454(8) -0.0023(7) 0.0156(6) -0.0055(6)
C11 0.0407(7) 0.0590(9) 0.0345(7) -0.0118(6) 0.0037(6) 0.0048(7)
C12 0.0503(8) 0.0509(8) 0.0483(8) -0.0066(7) 0.0239(7) -0.0043(7)
C13 0.0548(9) 0.0376(7) 0.0636(10) -0.0050(7) 0.0196(8) 0.0080(7)
C14 0.0349(6) 0.0275(5) 0.0262(5) -0.0011(4) 0.0096(4) -0.0007(4)
C15 0.0445(7) 0.0313(6) 0.0381(7) -0.0033(5) 0.0025(6) 0.0035(5)
C16 0.0676(10) 0.0301(6) 0.0475(8) -0.0017(6) 0.0086(7) 0.0096(7)
C17 0.0788(12) 0.0296(6) 0.0481(8) -0.0093(6) 0.0228(8) -0.0067(7)
C18 0.0550(9) 0.0423(8) 0.0442(8) -0.0141(6) 0.0113(7) -0.0139(7)
C19 0.0386(7) 0.0389(7) 0.0324(6) -0.0038(5) 0.0070(5) -0.0034(5)
C20 0.0306(5) 0.0290(5) 0.0238(5) -0.0007(4) 0.0044(4) 0.0030(4)
C21 0.0359(6) 0.0313(6) 0.0275(5) 0.0016(4) 0.0060(5) 0.0003(5)
C22 0.0498(8) 0.0389(7) 0.0304(6) 0.0084(5) 0.0034(6) 0.0025(6)
C23 0.0446(8) 0.0532(9) 0.0363(7) 0.0072(6) -0.0031(6) 0.0152(7)
C24 0.0325(7) 0.0711(11) 0.0412(8) 0.0005(7) 0.0027(6) 0.0143(7)
C25 0.0323(6) 0.0551(8) 0.0299(6) 0.0032(6) 0.0062(5) 0.0050(6)
C26 0.0300(5) 0.0262(5) 0.0224(5) 0.0015(4) 0.0056(4) 0.0020(4)
C27 0.0338(6) 0.0325(6) 0.0365(6) -0.0061(5) 0.0109(5) 0.0007(5)
C28 0.0366(7) 0.0411(7) 0.0478(8) -0.0009(6) 0.0194(6) 0.0045(6)
C29 0.0318(6) 0.0430(7) 0.0430(7) 0.0073(6) 0.0099(5) -0.0050(5)
C30 0.0475(8) 0.0330(6) 0.0320(6) -0.0012(5) 0.0102(5) -0.0120(5)
C31 0.0427(7) 0.0273(5) 0.0278(5) -0.0014(4) 0.0129(5) -0.0023(5)

loop_
_atom_type_symbol
_atom_type_description
_atom_type_scat_dispersion_real
_atom_type_scat_dispersion_imag
_atom_type_scat_source
C C 0.0033 0.0016 'International Tables Vol C Tables 4.2.6.8 and 6.1.1.4'
H H 0.0000 0.0000 'International Tables Vol C Tables 4.2.6.8 and 6.1.1.4'
O O 0.0106 0.0060 'International Tables Vol C Tables 4.2.6.8 and 6.1.1.4'
Si Si 0.0817 0.0704 'International Tables Vol C Tables 4.2.6.8 and 6.1.1.4'

loop_
_geom_angle_atom_site_label_1
_geom_angle_atom_site_label_2
_geom_angle_atom_site_label_3
_geom_angle
C20 Si1 C14 109.67(5)
C20 Si1 C26 109.00(5)
C14 Si1 C26 109.58(5)
C20 Si1 C1 111.67(5)
C14 Si1 C1 110.46(5)
C26 Si1 C1 106.40(5)
C13 Si2 C12 110.03(8)
C13 Si2 C11 108.86(8)
C12 Si2 C11 108.92(8)
C13 Si2 C2 105.83(7)
C12 Si2 C2 109.60(7)
C11 Si2 C2 113.54(6)
C5 O1 C9 117.83(11)
C7 O2 C10 117.09(10)
C2 C1 C3 120.78(10)
C2 C1 Si1 122.18(9)
C3 C1 Si1 116.99(8)
C1 C2 Si2 130.50(9)
C4 C3 C8 119.71(10)
C4 C3 C1 120.56(10)
C8 C3 C1 119.73(10)
C3 C4 C5 119.97(11)
O1 C5 C6 124.34(11)
O1 C5 C4 114.86(11)
C6 C5 C4 120.81(11)
C5 C6 C7 118.70(11)
O2 C7 C8 123.79(11)
O2 C7 C6 114.89(10)
C8 C7 C6 121.31(11)
C7 C8 C3 119.46(11)
C19 C14 C15 117.50(12)
C19 C14 Si1 121.13(10)
C15 C14 Si1 121.36(10)
C16 C15 C14 121.39(14)
C17 C16 C15 120.01(15)
C18 C17 C16 119.92(14)
C17 C18 C19 120.00(14)
C18 C19 C14 121.16(14)
C21 C20 C25 117.35(11)
C21 C20 Si1 119.37(9)
C25 C20 Si1 123.27(10)
C22 C21 C20 121.67(13)
C23 C22 C21 119.58(14)
C22 C23 C24 120.31(13)
C23 C24 C25 120.14(14)
C24 C25 C20 120.92(14)
C27 C26 C31 117.04(11)
C27 C26 Si1 122.79(9)
C31 C26 Si1 120.16(9)
C28 C27 C26 121.28(12)
C29 C28 C27 120.19(13)
C28 C29 C30 119.89(13)
C29 C30 C31 119.77(12)
C30 C31 C26 121.78(12)

loop_
_geom_bond_atom_site_label_1
_geom_bond_atom_site_label_2
_geom_bond_distance
Si1 C20 1.8714(12)
Si1 C14 1.8747(12)
Si1 C26 1.8780(13)
Si1 C1 1.8849(12)
Si2 C13 1.8594(16)
Si2 C12 1.8615(16)
Si2 C11 1.8616(15)
Si2 C2 1.8815(13)
O1 C5 1.3655(15)
O1 C9 1.4228(16)
O2 C7 1.3693(14)
O2 C10 1.4214(18)
C1 C2 1.3455(17)
C1 C3 1.4966(15)
C3 C4 1.3854(16)
C3 C8 1.3999(16)
C4 C5 1.3989(16)
C5 C6 1.3801(17)
C6 C7 1.3960(17)
C7 C8 1.3838(16)
C14 C19 1.3945(18)
C14 C15 1.3985(18)
C15 C16 1.3860(19)
C16 C17 1.381(2)
C17 C18 1.379(2)
C18 C19 1.394(2)
C20 C21 1.3963(17)
C20 C25 1.4008(18)
C21 C22 1.3902(18)
C22 C23 1.373(2)
C23 C24 1.381(2)
C24 C25 1.3875(19)
C26 C27 1.3935(17)
C26 C31 1.4001(16)
C27 C28 1.3909(19)
C28 C29 1.377(2)
C29 C30 1.379(2)
C30 C31 1.3845(19)
